data_4104228
loop_
_publ_author_name
'Iliya Todorov'
'Duck Young Chung'
'Christos D. Malliakas'
'Quing'an Li'
'Thomas Bakas'
'Alexios Douvalis'
'Giancarlo Trimarchi'
'Kenneth Gray'
'John F. Mitchell'
'Arthur J. Freeman'
'Mercouri G. Kanatzidis'

_publ_section_title
;
 CaFe4As3: A Metallic Iron Arsenide with Anisotropic Magnetic and
 Charge-Transport Properties
;
_journal_name_full 'Journal of the American Chemical Society'
_journal_page_first 5405
_journal_page_last 5407
_journal_paper_doi 10.1021/ja900534h
_journal_volume 131
_journal_year 2009
_chemical_formula_moiety CaFe4As3
_chemical_formula_sum 'As3 Ca Fe4'
_chemical_formula_weight 488.23
_chemical_name_common CaFe4As3
_chemical_name_systematic
; 
 ? 
;
_space_group_IT_number 62
_symmetry_cell_setting orthorhombic
_symmetry_space_group_name_Hall '-P 2ac 2n'
_symmetry_space_group_name_H-M 'P n m a'
_atom_sites_solution_primary direct
_atom_sites_solution_secondary difmap
_audit_author_name 'Mercouri G. Kanatzidis'
_audit_contact_author_address
;
   Department of Chemistry
     2145 Sheridan Road
   Northwestern University
   Evanston, IL 60208-3113
           USA
;
_audit_contact_author_email m-kanatzidis@northwestern.edu
_audit_contact_author_fax 847-491-5937
_audit_contact_author_phone 847-467-1541
_audit_creation_method SHELXL-97
_cell_angle_alpha 90.00
_cell_angle_beta 90.00
_cell_angle_gamma 90.00
_cell_formula_units_Z 4
_cell_length_a 11.8953(12)
_cell_length_b 3.7430(3)
_cell_length_c 11.6100(10)
_cell_measurement_reflns_used 5839
_cell_measurement_temperature 293(2)
_cell_measurement_theta_max 32.15
_cell_measurement_theta_min 3.85
_cell_volume 516.92(8)
_computing_cell_refinement 'STOE X-AREA'
_computing_data_collection 'STOE X-AREA'
_computing_data_reduction 'STOE X-RED'
_computing_molecular_graphics 'CrystalMaker 1.3.4, 2006)'
_computing_publication_material 'Bruker SHELXTL'
_computing_structure_refinement 'SHELXL-97 (Sheldrick, 1997)'
_computing_structure_solution 'SHELXS-97 (Sheldrick, 1990)'
_diffrn_ambient_temperature 293(2)
_diffrn_detector_area_resol_mean 6.67
_diffrn_measured_fraction_theta_full 0.964
_diffrn_measured_fraction_theta_max 0.964
_diffrn_measurement_device_type 'STOE IPDS 2T'
_diffrn_measurement_method 'rotation method'
_diffrn_radiation_monochromator 'plane graphite'
_diffrn_radiation_source 'sealed X-ray tube, long-fine focus'
_diffrn_radiation_type MoK\a
_diffrn_radiation_wavelength 0.71073
_diffrn_reflns_av_R_equivalents 0.0000
_diffrn_reflns_av_sigmaI/netI 0.0557
_diffrn_reflns_limit_h_max 17
_diffrn_reflns_limit_h_min 0
_diffrn_reflns_limit_k_max 5
_diffrn_reflns_limit_k_min 0
_diffrn_reflns_limit_l_max 17
_diffrn_reflns_limit_l_min 0
_diffrn_reflns_number 1001
_diffrn_reflns_theta_full 32.16
_diffrn_reflns_theta_max 32.16
_diffrn_reflns_theta_min 3.85
_exptl_absorpt_coefficient_mu 30.883
_exptl_absorpt_correction_T_max 0.8396
_exptl_absorpt_correction_T_min 0.6497
_exptl_absorpt_correction_type integration
_exptl_crystal_colour black
_exptl_crystal_density_diffrn 6.274
_exptl_crystal_density_method 'not measured'
_exptl_crystal_description bar
_exptl_crystal_F_000 892
_exptl_crystal_size_max 0.2
_exptl_crystal_size_mid 0.12
_exptl_crystal_size_min 0.08
_refine_diff_density_max 1.917
_refine_diff_density_min -1.786
_refine_diff_density_rms 0.399
_refine_ls_extinction_coef 0.0193(7)
_refine_ls_extinction_expression Fc^*^=kFc[1+0.001xFc^2^\l^3^/sin(2\q)]^-1/4^
_refine_ls_extinction_method SHELXL
_refine_ls_goodness_of_fit_ref 0.843
_refine_ls_hydrogen_treatment none
_refine_ls_matrix_type full
_refine_ls_number_parameters 50
_refine_ls_number_reflns 1001
_refine_ls_number_restraints 0
_refine_ls_restrained_S_all 0.843
_refine_ls_R_factor_all 0.0527
_refine_ls_R_factor_gt 0.0308
_refine_ls_shift/su_max 0.000
_refine_ls_shift/su_mean 0.000
_refine_ls_structure_factor_coef Fsqd
_refine_ls_weighting_details 'calc w=1/[\s^2^(Fo^2^)+(0.0356P)^2^+0.0000P] where P=(Fo^2^+2Fc^2^)/3'
_refine_ls_weighting_scheme calc
_refine_ls_wR_factor_gt 0.0628
_refine_ls_wR_factor_ref 0.0656
_reflns_number_gt 717
_reflns_number_total 1001
_reflns_threshold_expression >2sigma(I)
_cod_data_source_file ja900534h_si_001_1.cif
_cod_data_source_block CaFe4As3_293
_cod_original_sg_symbol_H-M Pnma
_cod_database_code 4104228

loop_
_symmetry_equiv_pos_as_xyz
'x, y, z'
'-x+1/2, -y, z+1/2'
'-x, y+1/2, -z'
'x+1/2, -y+1/2, -z+1/2'
'-x, -y, -z'
'x-1/2, y, -z-1/2'
'x, -y-1/2, z'
'-x-1/2, y-1/2, z-1/2'

loop_
_atom_site_label
_atom_site_type_symbol
_atom_site_fract_x
_atom_site_fract_y
_atom_site_fract_z
_atom_site_U_iso_or_equiv
_atom_site_adp_type
_atom_site_occupancy
_atom_site_symmetry_multiplicity
_atom_site_calc_flag
_atom_site_refinement_flags
As1 As 0.13384(6) 0.2500 0.07698(7) 0.00517(17) Uani 1 2 d S
As2 As 0.38330(7) 0.2500 0.26349(7) 0.00676(19) Uani 1 2 d S
As3 As 0.10117(7) -0.2500 0.37848(7) 0.00649(19) Uani 1 2 d S
Fe1 Fe 0.18083(10) 0.2500 0.27626(10) 0.0072(3) Uani 1 2 d S
Fe2 Fe 0.19445(9) 0.2500 -0.12363(11) 0.0063(2) Uani 1 2 d S
Fe3 Fe 0.06607(9) -0.2500 -0.03730(10) 0.0051(2) Uani 1 2 d S
Fe4 Fe 0.02335(10) -0.2500 0.18525(10) 0.0073(3) Uani 1 2 d S
Ca1 Ca 0.34104(14) -0.2500 0.06966(14) 0.0085(3) Uani 1 2 d S

loop_
_atom_site_aniso_label
_atom_site_aniso_U_11
_atom_site_aniso_U_22
_atom_site_aniso_U_33
_atom_site_aniso_U_23
_atom_site_aniso_U_13
_atom_site_aniso_U_12
As1 0.0058(3) 0.0064(4) 0.0033(3) 0.000 -0.0008(3) 0.000
As2 0.0103(4) 0.0064(4) 0.0036(3) 0.000 -0.0016(3) 0.000
As3 0.0075(3) 0.0082(4) 0.0038(3) 0.000 -0.0012(3) 0.000
Fe1 0.0094(5) 0.0081(7) 0.0041(5) 0.000 -0.0009(4) 0.000
Fe2 0.0071(5) 0.0073(6) 0.0045(5) 0.000 0.0003(4) 0.000
Fe3 0.0066(5) 0.0062(6) 0.0025(4) 0.000 0.0003(4) 0.000
Fe4 0.0098(5) 0.0083(6) 0.0037(5) 0.000 -0.0011(4) 0.000
Ca1 0.0129(7) 0.0074(7) 0.0051(6) 0.000 -0.0014(6) 0.000

loop_
_atom_type_symbol
_atom_type_description
_atom_type_scat_dispersion_real
_atom_type_scat_dispersion_imag
_atom_type_scat_source
Ca Ca 0.2262 0.3064 'International Tables Vol C Tables 4.2.6.8 and 6.1.1.4'
Fe Fe 0.3463 0.8444 'International Tables Vol C Tables 4.2.6.8 and 6.1.1.4'
As As 0.0499 2.0058 'International Tables Vol C Tables 4.2.6.8 and 6.1.1.4'

loop_
_exptl_crystal_face_index_h
_exptl_crystal_face_index_k
_exptl_crystal_face_index_l
_exptl_crystal_face_perp_dist
0 1 3 0.0702
-1 3 4 0.0819
-2 1 -4 0.2195
0 -1 -3 0.0766
1 4 -4 0.0251
0 -2 -1 0.0750
-1 -7 1 0.0776
0 2 1 0.0863
5 -6 1 0.2575

loop_
_geom_angle_atom_site_label_1
_geom_angle_atom_site_label_2
_geom_angle_atom_site_label_3
_geom_angle
_geom_angle_site_symmetry_1
_geom_angle_site_symmetry_3
Fe1 As1 Fe3 114.55(5) . 5
Fe1 As1 Fe3 127.46(3) . .
Fe3 As1 Fe3 64.58(4) 5 .
Fe1 As1 Fe3 127.46(3) . 1_565
Fe3 As1 Fe3 64.58(4) 5 1_565
Fe3 As1 Fe3 100.65(5) . 1_565
Fe1 As1 Fe2 149.21(5) . .
Fe3 As1 Fe2 96.24(5) 5 .
Fe3 As1 Fe2 64.96(4) . .
Fe3 As1 Fe2 64.96(4) 1_565 .
Fe1 As1 Fe4 69.52(3) . .
Fe3 As1 Fe4 66.25(3) 5 .
Fe3 As1 Fe4 62.86(3) . .
Fe3 As1 Fe4 130.38(5) 1_565 .
Fe2 As1 Fe4 127.52(3) . .
Fe1 As1 Fe4 69.52(3) . 1_565
Fe3 As1 Fe4 66.25(3) 5 1_565
Fe3 As1 Fe4 130.38(5) . 1_565
Fe3 As1 Fe4 62.86(3) 1_565 1_565
Fe2 As1 Fe4 127.52(3) . 1_565
Fe4 As1 Fe4 91.64(5) . 1_565
Fe1 As1 Ca1 80.78(4) . 1_565
Fe3 As1 Ca1 140.93(3) 5 1_565
Fe3 As1 Ca1 135.58(5) . 1_565
Fe3 As1 Ca1 77.51(4) 1_565 1_565
Fe2 As1 Ca1 74.83(4) . 1_565
Fe4 As1 Ca1 147.96(5) . 1_565
Fe4 As1 Ca1 88.89(3) 1_565 1_565
Fe1 As1 Ca1 80.78(4) . .
Fe3 As1 Ca1 140.93(3) 5 .
Fe3 As1 Ca1 77.51(4) . .
Fe3 As1 Ca1 135.58(5) 1_565 .
Fe2 As1 Ca1 74.83(4) . .
Fe4 As1 Ca1 88.89(3) . .
Fe4 As1 Ca1 147.96(5) 1_565 .
Ca1 As1 Ca1 74.39(4) 1_565 .
Fe3 As2 Fe1 101.08(5) 2 .
Fe3 As2 Fe2 65.17(4) 2 2_565
Fe1 As2 Fe2 65.97(3) . 2_565
Fe3 As2 Fe2 65.17(4) 2 2
Fe1 As2 Fe2 65.97(3) . 2
Fe2 As2 Fe2 98.80(5) 2_565 2
Fe3 As2 Fe4 67.25(3) 2 6_666
Fe1 As2 Fe4 129.16(3) . 6_666
Fe2 As2 Fe4 64.41(3) 2_565 6_666
Fe2 As2 Fe4 132.19(5) 2 6_666
Fe3 As2 Fe4 67.25(3) 2 6_656
Fe1 As2 Fe4 129.16(3) . 6_656
Fe2 As2 Fe4 132.19(5) 2_565 6_656
Fe2 As2 Fe4 64.41(3) 2 6_656
Fe4 As2 Fe4 93.22(5) 6_666 6_656
Fe3 As2 Ca1 140.89(2) 2 .
Fe1 As2 Ca1 82.97(4) . .
Fe2 As2 Ca1 144.87(5) 2_565 .
Fe2 As2 Ca1 82.00(4) 2 .
Fe4 As2 Ca1 137.95(5) 6_666 .
Fe4 As2 Ca1 80.02(4) 6_656 .
Fe3 As2 Ca1 140.89(2) 2 1_565
Fe1 As2 Ca1 82.97(4) . 1_565
Fe2 As2 Ca1 82.00(4) 2_565 1_565
Fe2 As2 Ca1 144.87(5) 2 1_565
Fe4 As2 Ca1 80.02(4) 6_666 1_565
Fe4 As2 Ca1 137.95(5) 6_656 1_565
Ca1 As2 Ca1 78.13(5) . 1_565
Fe1 As3 Fe1 101.88(5) 1_545 .
Fe1 As3 Fe4 72.23(4) 1_545 .
Fe1 As3 Fe4 72.23(4) . .
Fe1 As3 Fe2 66.54(4) 1_545 2
Fe1 As3 Fe2 66.54(4) . 2
Fe4 As3 Fe2 111.85(5) . 2
Fe1 As3 Ca1 139.71(5) 1_545 2
Fe1 As3 Ca1 77.80(3) . 2
Fe4 As3 Ca1 140.86(2) . 2
Fe2 As3 Ca1 77.12(4) 2 2
Fe1 As3 Ca1 77.80(3) 1_545 2_545
Fe1 As3 Ca1 139.71(5) . 2_545
Fe4 As3 Ca1 140.86(2) . 2_545
Fe2 As3 Ca1 77.12(4) 2 2_545
Ca1 As3 Ca1 77.70(5) 2 2_545
Fe1 As3 Ca1 118.68(3) 1_545 6_556
Fe1 As3 Ca1 118.68(3) . 6_556
Fe4 As3 Ca1 78.59(5) . 6_556
Fe2 As3 Ca1 169.57(5) 2 6_556
Ca1 As3 Ca1 94.82(4) 2 6_556
Ca1 As3 Ca1 94.82(4) 2_545 6_556
As1 Fe1 As3 112.72(4) . .
As1 Fe1 As3 112.72(4) . 1_565
As3 Fe1 As3 101.88(5) . 1_565
As1 Fe1 As2 100.06(5) . .
As3 Fe1 As2 115.00(4) . .
As3 Fe1 As2 115.00(4) 1_565 .
As1 Fe1 Fe2 123.82(4) . 2_565
As3 Fe1 Fe2 123.45(5) . 2_565
As3 Fe1 Fe2 57.11(3) 1_565 2_565
As2 Fe1 Fe2 57.95(3) . 2_565
As1 Fe1 Fe2 123.82(4) . 2
As3 Fe1 Fe2 57.11(3) . 2
As3 Fe1 Fe2 123.45(5) 1_565 2
As2 Fe1 Fe2 57.95(3) . 2
Fe2 Fe1 Fe2 89.60(5) 2_565 2
As1 Fe1 Fe4 59.03(3) . .
As3 Fe1 Fe4 54.16(3) . .
As3 Fe1 Fe4 115.72(5) 1_565 .
As2 Fe1 Fe4 129.28(4) . .
Fe2 Fe1 Fe4 172.63(5) 2_565 .
Fe2 Fe1 Fe4 93.82(2) 2 .
As1 Fe1 Fe4 59.03(3) . 1_565
As3 Fe1 Fe4 115.72(5) . 1_565
As3 Fe1 Fe4 54.16(3) 1_565 1_565
As2 Fe1 Fe4 129.28(4) . 1_565
Fe2 Fe1 Fe4 93.82(2) 2_565 1_565
Fe2 Fe1 Fe4 172.63(5) 2 1_565
Fe4 Fe1 Fe4 82.06(4) . 1_565
As1 Fe1 Ca1 162.05(6) . 2
As3 Fe1 Ca1 58.61(3) . 2
As3 Fe1 Ca1 58.61(3) 1_565 2
As2 Fe1 Ca1 97.89(5) . 2
Fe2 Fe1 Ca1 66.81(4) 2_565 2
Fe2 Fe1 Ca1 66.81(4) 2 2
Fe4 Fe1 Ca1 108.63(4) . 2
Fe4 Fe1 Ca1 108.63(4) 1_565 2
As1 Fe1 Ca1 58.35(4) . 1_565
As3 Fe1 Ca1 160.48(4) . 1_565
As3 Fe1 Ca1 97.64(3) 1_565 1_565
As2 Fe1 Ca1 55.19(4) . 1_565
Fe2 Fe1 Ca1 68.20(4) 2_565 1_565
Fe2 Fe1 Ca1 111.30(5) 2 1_565
Fe4 Fe1 Ca1 116.32(5) . 1_565
Fe4 Fe1 Ca1 76.05(4) 1_565 1_565
Ca1 Fe1 Ca1 134.96(3) 2 1_565
As1 Fe1 Ca1 58.35(4) . .
As3 Fe1 Ca1 97.64(3) . .
As3 Fe1 Ca1 160.48(4) 1_565 .
As2 Fe1 Ca1 55.19(4) . .
Fe2 Fe1 Ca1 111.30(5) 2_565 .
Fe2 Fe1 Ca1 68.20(4) 2 .
Fe4 Fe1 Ca1 76.05(4) . .
Fe4 Fe1 Ca1 116.32(5) 1_565 .
Ca1 Fe1 Ca1 134.96(3) 2 .
Ca1 Fe1 Ca1 62.84(3) 1_565 .
As3 Fe2 As1 106.63(5) 2_554 .
As3 Fe2 As2 112.37(4) 2_554 2_554
As1 Fe2 As2 113.39(4) . 2_554
As3 Fe2 As2 112.37(4) 2_554 2_564
As1 Fe2 As2 113.39(4) . 2_564
As2 Fe2 As2 98.80(5) 2_554 2_564
As3 Fe2 Fe3 125.46(4) 2_554 .
As1 Fe2 Fe3 57.40(3) . .
As2 Fe2 Fe3 56.03(3) 2_554 .
As2 Fe2 Fe3 121.87(5) 2_564 .
As3 Fe2 Fe3 125.46(4) 2_554 1_565
As1 Fe2 Fe3 57.40(3) . 1_565
As2 Fe2 Fe3 121.87(5) 2_554 1_565
As2 Fe2 Fe3 56.03(3) 2_564 1_565
Fe3 Fe2 Fe3 91.39(5) . 1_565
As3 Fe2 Fe1 56.35(3) 2_554 2_564
As1 Fe2 Fe1 125.68(4) . 2_564
As2 Fe2 Fe1 120.79(5) 2_554 2_564
As2 Fe2 Fe1 56.07(3) 2_564 2_564
Fe3 Fe2 Fe1 176.50(6) . 2_564
Fe3 Fe2 Fe1 89.41(3) 1_565 2_564
As3 Fe2 Fe1 56.35(3) 2_554 2_554
As1 Fe2 Fe1 125.68(4) . 2_554
As2 Fe2 Fe1 56.07(3) 2_554 2_554
As2 Fe2 Fe1 120.79(5) 2_564 2_554
Fe3 Fe2 Fe1 89.41(3) . 2_554
Fe3 Fe2 Fe1 176.50(6) 1_565 2_554
Fe1 Fe2 Fe1 89.60(5) 2_564 2_554
As3 Fe2 Fe4 165.14(6) 2_554 5
As1 Fe2 Fe4 88.23(5) . 5
As2 Fe2 Fe4 59.79(3) 2_554 5
As2 Fe2 Fe4 59.79(3) 2_564 5
Fe3 Fe2 Fe4 62.56(4) . 5
Fe3 Fe2 Fe4 62.56(4) 1_565 5
Fe1 Fe2 Fe4 114.95(4) 2_564 5
Fe1 Fe2 Fe4 114.95(4) 2_554 5
As3 Fe2 Ca1 58.73(4) 2_554 1_565
As1 Fe2 Ca1 61.42(4) . 1_565
As2 Fe2 Ca1 163.85(4) 2_554 1_565
As2 Fe2 Ca1 97.20(2) 2_564 1_565
Fe3 Fe2 Ca1 116.11(5) . 1_565
Fe3 Fe2 Ca1 69.69(4) 1_565 1_565
Fe1 Fe2 Ca1 67.35(4) 2_564 1_565
Fe1 Fe2 Ca1 112.95(5) 2_554 1_565
Fe4 Fe2 Ca1 132.03(4) 5 1_565
As3 Fe2 Ca1 58.73(4) 2_554 .
As1 Fe2 Ca1 61.42(4) . .
As2 Fe2 Ca1 97.20(2) 2_554 .
As2 Fe2 Ca1 163.85(4) 2_564 .
Fe3 Fe2 Ca1 69.69(4) . .
Fe3 Fe2 Ca1 116.11(5) 1_565 .
Fe1 Fe2 Ca1 112.95(5) 2_564 .
Fe1 Fe2 Ca1 67.35(4) 2_554 .
Fe4 Fe2 Ca1 132.03(4) 5 .
Ca1 Fe2 Ca1 66.73(4) 1_565 .
As3 Fe2 Ca1 97.34(5) 2_554 2_554
As1 Fe2 Ca1 156.04(5) . 2_554
As2 Fe2 Ca1 55.10(3) 2_554 2_554
As2 Fe2 Ca1 55.10(3) 2_564 2_554
Fe3 Fe2 Ca1 108.17(4) . 2_554
Fe3 Fe2 Ca1 108.17(4) 1_565 2_554
Fe1 Fe2 Ca1 68.36(4) 2_564 2_554
Fe1 Fe2 Ca1 68.36(4) 2_554 2_554
Fe4 Fe2 Ca1 67.80(5) 5 2_554
Ca1 Fe2 Ca1 135.66(3) 1_565 2_554
Ca1 Fe2 Ca1 135.66(3) . 2_554
As2 Fe3 As1 93.63(5) 2_554 5
As2 Fe3 As1 116.39(4) 2_554 .
As1 Fe3 As1 115.42(4) 5 .
As2 Fe3 As1 116.39(4) 2_554 1_545
As1 Fe3 As1 115.42(4) 5 1_545
As1 Fe3 As1 100.65(5) . 1_545
As2 Fe3 Fe3 118.42(5) 2_554 5_545
As1 Fe3 Fe3 57.89(4) 5 5_545
As1 Fe3 Fe3 125.05(7) . 5_545
As1 Fe3 Fe3 57.53(3) 1_545 5_545
As2 Fe3 Fe3 118.42(5) 2_554 5
As1 Fe3 Fe3 57.89(4) 5 5
As1 Fe3 Fe3 57.53(3) . 5
As1 Fe3 Fe3 125.05(7) 1_545 5
Fe3 Fe3 Fe3 92.40(7) 5_545 5
As2 Fe3 Fe2 58.80(3) 2_554 1_545
As1 Fe3 Fe2 120.03(4) 5 1_545
As1 Fe3 Fe2 124.49(5) . 1_545
As1 Fe3 Fe2 57.64(3) 1_545 1_545
Fe3 Fe3 Fe2 88.02(3) 5_545 1_545
Fe3 Fe3 Fe2 176.88(8) 5 1_545
As2 Fe3 Fe2 58.80(3) 2_554 .
As1 Fe3 Fe2 120.03(4) 5 .
As1 Fe3 Fe2 57.64(3) . .
As1 Fe3 Fe2 124.49(5) 1_545 .
Fe3 Fe3 Fe2 176.88(8) 5_545 .
Fe3 Fe3 Fe2 88.02(3) 5 .
Fe2 Fe3 Fe2 91.39(5) 1_545 .
As2 Fe3 Fe4 176.53(6) 2_554 .
As1 Fe3 Fe4 89.84(5) 5 .
As1 Fe3 Fe4 61.87(3) . .
As1 Fe3 Fe4 61.87(3) 1_545 .
Fe3 Fe3 Fe4 63.60(5) 5_545 .
Fe3 Fe3 Fe4 63.60(5) 5 .
Fe2 Fe3 Fe4 119.26(4) 1_545 .
Fe2 Fe3 Fe4 119.26(4) . .
As2 Fe3 Fe4 59.59(3) 2_554 5_545
As1 Fe3 Fe4 60.14(3) 5 5_545
As1 Fe3 Fe4 172.48(4) . 5_545
As1 Fe3 Fe4 86.87(2) 1_545 5_545
Fe3 Fe3 Fe4 58.92(4) 5_545 5_545
Fe3 Fe3 Fe4 117.69(7) 5 5_545
Fe2 Fe3 Fe4 60.01(4) 1_545 5_545
Fe2 Fe3 Fe4 118.22(5) . 5_545
Fe4 Fe3 Fe4 122.51(4) . 5_545
As2 Fe3 Fe4 59.59(3) 2_554 5
As1 Fe3 Fe4 60.14(3) 5 5
As1 Fe3 Fe4 86.87(2) . 5
As1 Fe3 Fe4 172.48(4) 1_545 5
Fe3 Fe3 Fe4 117.69(7) 5_545 5
Fe3 Fe3 Fe4 58.92(4) 5 5
Fe2 Fe3 Fe4 118.22(5) 1_545 5
Fe2 Fe3 Fe4 60.01(4) . 5
Fe4 Fe3 Fe4 122.51(4) . 5
Fe4 Fe3 Fe4 85.62(5) 5_545 5
As2 Fe3 Ca1 96.19(5) 2_554 .
As1 Fe3 Ca1 170.17(5) 5 .
As1 Fe3 Ca1 59.76(3) . .
As1 Fe3 Ca1 59.76(3) 1_545 .
Fe3 Fe3 Ca1 116.63(5) 5_545 .
Fe3 Fe3 Ca1 116.63(5) 5 .
Fe2 Fe3 Ca1 65.80(4) 1_545 .
Fe2 Fe3 Ca1 65.80(4) . .
Fe4 Fe3 Ca1 80.34(5) . .
Fe4 Fe3 Ca1 125.63(4) 5_545 .
Fe4 Fe3 Ca1 125.63(4) 5 .
As3 Fe4 As2 91.90(4) . 6_546
As3 Fe4 As2 91.90(4) . 6_556
As2 Fe4 As2 93.22(5) 6_546 6_556
As3 Fe4 As1 104.67(4) . 1_545
As2 Fe4 As1 85.18(2) 6_546 1_545
As2 Fe4 As1 163.39(6) 6_556 1_545
As3 Fe4 As1 104.67(4) . .
As2 Fe4 As1 163.39(6) 6_546 .
As2 Fe4 As1 85.18(2) 6_556 .
As1 Fe4 As1 91.64(5) 1_545 .
As3 Fe4 Fe3 146.45(6) . .
As2 Fe4 Fe3 110.58(4) 6_546 .
As2 Fe4 Fe3 110.58(4) 6_556 .
As1 Fe4 Fe3 55.26(3) 1_545 .
As1 Fe4 Fe3 55.26(3) . .
As3 Fe4 Fe2 127.86(6) . 5
As2 Fe4 Fe2 55.80(3) 6_546 5
As2 Fe4 Fe2 55.80(3) 6_556 5
As1 Fe4 Fe2 110.93(4) 1_545 5
As1 Fe4 Fe2 110.93(4) . 5
Fe3 Fe4 Fe2 85.69(5) . 5
As3 Fe4 Fe3 136.38(3) . 5_545
As2 Fe4 Fe3 53.16(3) 6_546 5_545
As2 Fe4 Fe3 112.84(5) 6_556 5_545
As1 Fe4 Fe3 53.61(3) 1_545 5_545
As1 Fe4 Fe3 112.42(5) . 5_545
Fe3 Fe4 Fe3 57.49(4) . 5_545
Fe2 Fe4 Fe3 57.43(4) 5 5_545
As3 Fe4 Fe3 136.38(3) . 5
As2 Fe4 Fe3 112.84(5) 6_546 5
As2 Fe4 Fe3 53.16(3) 6_556 5
As1 Fe4 Fe3 112.42(5) 1_545 5
As1 Fe4 Fe3 53.61(3) . 5
Fe3 Fe4 Fe3 57.49(4) . 5
Fe2 Fe4 Fe3 57.43(4) 5 5
Fe3 Fe4 Fe3 85.62(5) 5_545 5
As3 Fe4 Fe1 53.61(3) . .
As2 Fe4 Fe1 144.73(6) 6_546 .
As2 Fe4 Fe1 82.09(3) 6_556 .
As1 Fe4 Fe1 108.57(5) 1_545 .
As1 Fe4 Fe1 51.45(3) . .
Fe3 Fe4 Fe1 103.70(4) . .
Fe2 Fe4 Fe1 137.05(3) 5 .
Fe3 Fe4 Fe1 158.60(6) 5_545 .
Fe3 Fe4 Fe1 92.23(3) 5 .
As3 Fe4 Fe1 53.61(3) . 1_545
As2 Fe4 Fe1 82.09(3) 6_546 1_545
As2 Fe4 Fe1 144.73(5) 6_556 1_545
As1 Fe4 Fe1 51.45(3) 1_545 1_545
As1 Fe4 Fe1 108.57(5) . 1_545
Fe3 Fe4 Fe1 103.70(4) . 1_545
Fe2 Fe4 Fe1 137.05(3) 5 1_545
Fe3 Fe4 Fe1 92.23(3) 5_545 1_545
Fe3 Fe4 Fe1 158.60(6) 5 1_545
Fe1 Fe4 Fe1 82.06(4) . 1_545
As3 Fe4 Ca1 59.74(4) . 6_556
As2 Fe4 Ca1 54.84(3) 6_546 6_556
As2 Fe4 Ca1 54.84(3) 6_556 6_556
As1 Fe4 Ca1 133.50(2) 1_545 6_556
As1 Fe4 Ca1 133.50(2) . 6_556
Fe3 Fe4 Ca1 153.81(5) . 6_556
Fe2 Fe4 Ca1 68.12(4) 5 6_556
Fe3 Fe4 Ca1 105.18(4) 5_545 6_556
Fe3 Fe4 Ca1 105.18(4) 5 6_556
Fe1 Fe4 Ca1 95.94(4) . 6_556
Fe1 Fe4 Ca1 95.94(4) 1_545 6_556
As2 Ca1 As2 78.13(5) . 1_545
As2 Ca1 As3 156.93(7) . 2_544
As2 Ca1 As3 97.44(2) 1_545 2_544
As2 Ca1 As3 97.44(2) . 2_554
As2 Ca1 As3 156.93(7) 1_545 2_554
As3 Ca1 As3 77.70(5) 2_544 2_554
As2 Ca1 As1 119.66(6) . 1_545
As2 Ca1 As1 74.51(3) 1_545 1_545
As3 Ca1 As1 79.90(3) 2_544 1_545
As3 Ca1 As1 125.66(6) 2_554 1_545
As2 Ca1 As1 74.51(3) . .
As2 Ca1 As1 119.66(6) 1_545 .
As3 Ca1 As1 125.66(6) 2_544 .
As3 Ca1 As1 79.90(3) 2_554 .
As1 Ca1 As1 74.39(4) 1_545 .
As2 Ca1 As3 71.89(4) . 6_656
As2 Ca1 As3 71.89(4) 1_545 6_656
As3 Ca1 As3 85.18(4) 2_544 6_656
As3 Ca1 As3 85.18(4) 2_554 6_656
As1 Ca1 As3 140.92(3) 1_545 6_656
As1 Ca1 As3 140.92(3) . 6_656
As2 Ca1 Fe2 158.92(6) . 1_545
As2 Ca1 Fe2 103.88(2) 1_545 1_545
As3 Ca1 Fe2 44.15(3) 2_544 1_545
As3 Ca1 Fe2 88.42(5) 2_554 1_545
As1 Ca1 Fe2 43.75(3) 1_545 1_545
As1 Ca1 Fe2 86.71(5) . 1_545
As3 Ca1 Fe2 128.97(5) 6_656 1_545
As2 Ca1 Fe2 103.88(2) . .
As2 Ca1 Fe2 158.92(6) 1_545 .
As3 Ca1 Fe2 88.42(5) 2_544 .
As3 Ca1 Fe2 44.15(3) 2_554 .
As1 Ca1 Fe2 86.71(5) 1_545 .
As1 Ca1 Fe2 43.75(3) . .
As3 Ca1 Fe2 128.97(5) 6_656 .
Fe2 Ca1 Fe2 66.73(4) 1_545 .
As2 Ca1 Fe1 140.22(3) . 2_554
As2 Ca1 Fe1 140.22(3) 1_545 2_554
As3 Ca1 Fe1 43.59(3) 2_544 2_554
As3 Ca1 Fe1 43.59(3) 2_554 2_554
As1 Ca1 Fe1 88.09(4) 1_545 2_554
As1 Ca1 Fe1 88.09(4) . 2_554
As3 Ca1 Fe1 105.38(5) 6_656 2_554
Fe2 Ca1 Fe1 45.85(3) 1_545 2_554
Fe2 Ca1 Fe1 45.85(3) . 2_554
As2 Ca1 Fe3 115.29(5) . .
As2 Ca1 Fe3 115.29(5) 1_545 .
As3 Ca1 Fe3 87.21(4) 2_544 .
As3 Ca1 Fe3 87.21(4) 2_554 .
As1 Ca1 Fe3 42.73(3) 1_545 .
As1 Ca1 Fe3 42.73(3) . .
As3 Ca1 Fe3 170.22(6) 6_656 .
Fe2 Ca1 Fe3 44.51(3) 1_545 .
Fe2 Ca1 Fe3 44.51(3) . .
Fe1 Ca1 Fe3 64.84(4) 2_554 .
As2 Ca1 Fe4 45.15(3) . 6_656
As2 Ca1 Fe4 45.15(3) 1_545 6_656
As3 Ca1 Fe4 116.87(5) 2_544 6_656
As3 Ca1 Fe4 116.87(5) 2_554 6_656
As1 Ca1 Fe4 117.44(4) 1_545 6_656
As1 Ca1 Fe4 117.44(4) . 6_656
As3 Ca1 Fe4 41.68(3) 6_656 6_656
Fe2 Ca1 Fe4 146.63(2) 1_545 6_656
Fe2 Ca1 Fe4 146.63(2) . 6_656
Fe1 Ca1 Fe4 147.05(6) 2_554 6_656
Fe3 Ca1 Fe4 148.10(6) . 6_656

loop_
_geom_bond_atom_site_label_1
_geom_bond_atom_site_label_2
_geom_bond_distance
_geom_bond_site_symmetry_2
As1 Fe1 2.3802(15) .
As1 Fe3 2.4222(13) 5
As1 Fe3 2.4316(9) .
As1 Fe3 2.4316(9) 1_565
As1 Fe2 2.4381(15) .
As1 Fe4 2.6096(10) .
As1 Fe4 2.6096(10) 1_565
As1 Ca1 3.0959(15) 1_565
As1 Ca1 3.0959(15) .
As2 Fe3 2.3900(14) 2
As2 Fe1 2.4129(14) .
As2 Fe2 2.4648(10) 2_565
As2 Fe2 2.4648(10) 2
As2 Fe4 2.5753(10) 6_666
As2 Fe4 2.5753(10) 6_656
As2 Ca1 2.9697(15) .
As2 Ca1 2.9697(15) 1_565
As3 Fe1 2.4102(9) 1_545
As3 Fe1 2.4102(9) .
As3 Fe4 2.4269(14) .
As3 Fe2 2.4312(15) 2
As3 Ca1 2.9836(15) 2
As3 Ca1 2.9836(15) 2_545
As3 Ca1 3.1524(19) 6_556
Fe1 As3 2.4102(9) 1_565
Fe1 Fe2 2.6560(11) 2_565
Fe1 Fe2 2.6560(11) 2
Fe1 Fe4 2.8510(12) .
Fe1 Fe4 2.8510(12) 1_565
Fe1 Ca1 3.4164(19) 2
Fe1 Ca1 3.5899(17) 1_565
Fe1 Ca1 3.5899(17) .
Fe2 As3 2.4312(15) 2_554
Fe2 As2 2.4648(10) 2_554
Fe2 As2 2.4648(10) 2_564
Fe2 Fe3 2.6152(11) .
Fe2 Fe3 2.6152(11) 1_565
Fe2 Fe1 2.6560(11) 2_564
Fe2 Fe1 2.6560(11) 2_554
Fe2 Fe4 2.6878(16) 5
Fe2 Ca1 3.4027(18) 1_565
Fe2 Ca1 3.4027(18) .
Fe2 Ca1 3.586(2) 2_554
Fe3 As2 2.3900(14) 2_554
Fe3 As1 2.4222(13) 5
Fe3 As1 2.4316(9) 1_545
Fe3 Fe3 2.5929(15) 5_545
Fe3 Fe3 2.5929(15) 5
Fe3 Fe2 2.6152(11) 1_545
Fe3 Fe4 2.6333(16) .
Fe3 Fe4 2.7540(12) 5_545
Fe3 Fe4 2.7540(12) 5
Fe3 Ca1 3.499(2) .
Fe4 As2 2.5753(10) 6_546
Fe4 As2 2.5753(10) 6_556
Fe4 As1 2.6096(10) 1_545
Fe4 Fe2 2.6878(16) 5
Fe4 Fe3 2.7540(12) 5_545
Fe4 Fe3 2.7540(12) 5
Fe4 Fe1 2.8510(12) 1_545
Fe4 Ca1 3.578(2) 6_556
Ca1 As2 2.9697(15) 1_545
Ca1 As3 2.9836(15) 2_544
Ca1 As3 2.9836(15) 2_554
Ca1 As1 3.0959(15) 1_545
Ca1 As3 3.1524(19) 6_656
Ca1 Fe2 3.4027(18) 1_545
Ca1 Fe1 3.4164(19) 2_554
Ca1 Fe4 3.578(2) 6_656
